data_4123924
loop_
_publ_author_name
'Xu, Bin'
'Li, Mao-Lin'
'Zuo, Xiao-Dong'
'Zhu, Shou-Fei'
'Zhou, Qi-Lin'

_publ_section_title
;
 Catalytic Asymmetric Arylation of \a-Aryl-\a-diazoacetates with Aniline
 Derivatives.
;
_journal_issue 27
_journal_name_full 'Journal of the American Chemical Society'
_journal_page_first 8700
_journal_page_last 8703
_journal_paper_doi 10.1021/jacs.5b05086
_journal_volume 137
_journal_year 2015
_chemical_absolute_configuration ad
_chemical_formula_moiety 'C20 H23 N1 O3'
_chemical_formula_sum 'C20 H23 N O3'
_chemical_formula_weight 325.39
_chemical_name_systematic
; 
 ? 
;
_space_group_IT_number 19
_symmetry_cell_setting orthorhombic
_symmetry_space_group_name_Hall 'P 2ac 2ab'
_symmetry_space_group_name_H-M 'P 21 21 21'
_atom_sites_solution_hydrogens geom
_atom_sites_solution_primary direct
_atom_sites_solution_secondary difmap
_audit_creation_method SHELXL-97
_cell_angle_alpha 90.00
_cell_angle_beta 90.00
_cell_angle_gamma 90.00
_cell_formula_units_Z 4
_cell_length_a 9.286(4)
_cell_length_b 10.034(5)
_cell_length_c 18.234(10)
_cell_measurement_reflns_used 3302
_cell_measurement_temperature 100(2)
_cell_measurement_theta_max 72.46
_cell_measurement_theta_min 5.03
_cell_volume 1699.0(15)
_computing_cell_refinement 'CrystalClear (Rigaku Inc., 2008)'
_computing_data_collection 'CrystalClear (Rigaku Inc., 2008)'
_computing_data_reduction 'CrystalClear (Rigaku Inc., 2008)'
_computing_molecular_graphics ORTEPII(Johnson,1976)andPLUTON(Spek,1990)
_computing_publication_material 'SHELXL97(Sheldrick, 1997)'
_computing_structure_refinement 'SHELXL-97 (Sheldrick, 1997)'
_computing_structure_solution 'SHELXS-97 (Sheldrick, 1990)'
_diffrn_ambient_temperature 100(2)
_diffrn_detector_area_resol_mean 0
_diffrn_measured_fraction_theta_full 0.983
_diffrn_measured_fraction_theta_max 0.984
_diffrn_measurement_device_type 'MicroMax 002+'
_diffrn_measurement_method \f\k
_diffrn_radiation_monochromator confocal
_diffrn_radiation_source 'fine-focus sealed tube'
_diffrn_radiation_type CuK\a
_diffrn_radiation_wavelength 1.54178
_diffrn_reflns_av_R_equivalents 0.0498
_diffrn_reflns_av_sigmaI/netI 0.0339
_diffrn_reflns_limit_h_max 10
_diffrn_reflns_limit_h_min -11
_diffrn_reflns_limit_k_max 12
_diffrn_reflns_limit_k_min -12
_diffrn_reflns_limit_l_max 22
_diffrn_reflns_limit_l_min -22
_diffrn_reflns_number 21268
_diffrn_reflns_theta_full 72.46
_diffrn_reflns_theta_max 72.46
_diffrn_reflns_theta_min 5.03
_diffrn_standards_decay_% 0
_diffrn_standards_interval_count 0
_diffrn_standards_interval_time 0
_diffrn_standards_number 0
_exptl_absorpt_coefficient_mu 0.682
_exptl_absorpt_correction_T_max 0.6286
_exptl_absorpt_correction_T_min 0.5154
_exptl_absorpt_correction_type multi-scan
_exptl_crystal_colour yellow
_exptl_crystal_density_diffrn 1.272
_exptl_crystal_density_method 'not measured'
_exptl_crystal_description block
_exptl_crystal_F_000 696
_exptl_crystal_size_max 1.12
_exptl_crystal_size_mid 0.84
_exptl_crystal_size_min 0.75
_refine_diff_density_max 0.215
_refine_diff_density_min -0.247
_refine_diff_density_rms 0.070
_refine_ls_abs_structure_details 'Flack H D (1983), Acta Cryst. A39, 876-881'
_refine_ls_abs_structure_Flack 0.13(18)
_refine_ls_extinction_coef 0.0407(18)
_refine_ls_extinction_expression Fc^*^=kFc[1+0.001xFc^2^\l^3^/sin(2\q)]^-1/4^
_refine_ls_extinction_method SHELXL
_refine_ls_goodness_of_fit_ref 1.094
_refine_ls_hydrogen_treatment mixed
_refine_ls_matrix_type full
_refine_ls_number_parameters 220
_refine_ls_number_reflns 3302
_refine_ls_number_restraints 0
_refine_ls_restrained_S_all 1.094
_refine_ls_R_factor_all 0.0384
_refine_ls_R_factor_gt 0.0377
_refine_ls_shift/su_max 0.001
_refine_ls_shift/su_mean 0.000
_refine_ls_structure_factor_coef Fsqd
_refine_ls_weighting_details 'calc w=1/[\s^2^(Fo^2^)+(0.0571P)^2^+0.1517P] where P=(Fo^2^+2Fc^2^)/3'
_refine_ls_weighting_scheme calc
_refine_ls_wR_factor_gt 0.0923
_refine_ls_wR_factor_ref 0.0931
_reflns_number_gt 3214
_reflns_number_total 3302
_reflns_threshold_expression >2sigma(I)
_cod_data_source_file ja5b05086_si_002.cif
_cod_data_source_block 5662
_cod_depositor_comments
;
The following automatic conversions were performed:

'_exptl_absorpt_correction_type' value 'Multi-scan' changed to
'multi-scan' according to
/usr/data/users/saulius/crontab/automatic-downloads/rss-feeds/ACS/lib/dictionaries/cif_core.dic
dictionary named 'cif_core.dic' version 2.4.2 from 2011-04-26.

Automatic conversion script
Id: cif_fix_values 3271 2015-04-21 07:52:19Z andrius 

 Adding full bibliography for 4123924.cif.
;
_cod_original_sg_symbol_H-M P212121
_cod_database_code 4123924

loop_
_symmetry_equiv_pos_as_xyz
'x, y, z'
'-x+1/2, -y, z+1/2'
'x+1/2, -y+1/2, -z'
'-x, y+1/2, -z+1/2'

loop_
_atom_site_label
_atom_site_type_symbol
_atom_site_fract_x
_atom_site_fract_y
_atom_site_fract_z
_atom_site_U_iso_or_equiv
_atom_site_adp_type
_atom_site_occupancy
_atom_site_symmetry_multiplicity
_atom_site_calc_flag
_atom_site_refinement_flags
O1 O -0.54961(12) -0.69342(11) -0.36715(6) 0.0353(3) Uani 1 1 d .
O2 O -1.01241(13) -0.96205(11) -0.17213(6) 0.0380(3) Uani 1 1 d .
O3 O -0.84482(14) -1.07094(13) -0.23724(7) 0.0473(3) Uani 1 1 d .
N1 N -1.49165(15) -1.20684(13) -0.40913(8) 0.0362(3) Uani 1 1 d .
C6 C -1.24283(15) -1.20241(14) -0.36840(8) 0.0309(3) Uani 1 1 d .
H6 H -1.2350 -1.2939 -0.3757 0.037 Uiso 1 1 calc R
C7 C -1.12623(16) -1.13224(14) -0.34121(8) 0.0306(3) Uani 1 1 d .
H7 H -1.0411 -1.1775 -0.3311 0.037 Uiso 1 1 calc R
C1 C -1.4965(2) -1.35174(15) -0.41031(10) 0.0411(4) Uani 1 1 d .
H1A H -1.4773 -1.3883 -0.3620 0.049 Uiso 1 1 calc R
H1B H -1.4270 -1.3875 -0.4448 0.049 Uiso 1 1 calc R
C19 C -0.94164(15) -0.99191(13) -0.23428(8) 0.0286(3) Uani 1 1 d .
C13 C -0.91843(16) -0.89609(14) -0.42976(8) 0.0293(3) Uani 1 1 d .
H13 H -0.9992 -0.9430 -0.4454 0.035 Uiso 1 1 calc R
C5 C -1.37318(16) -1.13751(14) -0.38520(8) 0.0293(3) Uani 1 1 d .
C11 C -1.00663(16) -0.91646(13) -0.29830(7) 0.0273(3) Uani 1 1 d .
H11 H -1.0461 -0.8335 -0.2783 0.033 Uiso 1 1 calc R
C17 C -0.77140(15) -0.80739(13) -0.33257(8) 0.0282(3) Uani 1 1 d .
H17 H -0.7549 -0.7932 -0.2829 0.034 Uiso 1 1 calc R
C14 C -0.82161(17) -0.84530(15) -0.48096(8) 0.0329(3) Uani 1 1 d .
H14 H -0.8392 -0.8572 -0.5307 0.039 Uiso 1 1 calc R
C15 C -0.70044(17) -0.77771(14) -0.45879(8) 0.0322(3) Uani 1 1 d .
H15 H -0.6364 -0.7441 -0.4934 0.039 Uiso 1 1 calc R
C8 C -1.13311(15) -0.99515(14) -0.32861(7) 0.0280(3) Uani 1 1 d .
C10 C -1.37713(17) -0.99798(15) -0.37646(9) 0.0353(3) Uani 1 1 d .
H10 H -1.4592 -0.9510 -0.3900 0.042 Uiso 1 1 calc R
C12 C -0.89442(15) -0.87677(13) -0.35545(7) 0.0265(3) Uani 1 1 d .
C16 C -0.67394(15) -0.75978(13) -0.38425(7) 0.0280(3) Uani 1 1 d .
C20 C -0.9704(2) -1.03428(18) -0.10733(9) 0.0452(4) Uani 1 1 d .
H20A H -1.0021 -1.1251 -0.1113 0.068 Uiso 1 1 calc R
H20B H -1.0137 -0.9938 -0.0650 0.068 Uiso 1 1 calc R
H20C H -0.8675 -1.0321 -0.1025 0.068 Uiso 1 1 calc R
C4 C -1.63561(18) -1.14863(16) -0.41101(10) 0.0393(4) Uani 1 1 d .
H4A H -1.6504 -1.0985 -0.4559 0.047 Uiso 1 1 calc R
H4B H -1.6507 -1.0900 -0.3694 0.047 Uiso 1 1 calc R
C9 C -1.25997(16) -0.93028(14) -0.34792(9) 0.0340(3) Uani 1 1 d .
H9 H -1.2663 -0.8385 -0.3414 0.041 Uiso 1 1 calc R
C18 C -0.5234(2) -0.66543(18) -0.29160(9) 0.0434(4) Uani 1 1 d .
H18A H -0.4356 -0.6156 -0.2869 0.065 Uiso 1 1 calc R
H18B H -0.5150 -0.7476 -0.2650 0.065 Uiso 1 1 calc R
H18C H -0.6019 -0.6142 -0.2721 0.065 Uiso 1 1 calc R
C2 C -1.6491(2) -1.38247(19) -0.43444(14) 0.0576(5) Uani 1 1 d .
H2A H -1.6549 -1.3898 -0.4874 0.069 Uiso 1 1 calc R
H2B H -1.6827 -1.4650 -0.4127 0.069 Uiso 1 1 calc R
C3 C -1.7352(2) -1.26712(19) -0.40758(14) 0.0552(5) Uani 1 1 d .
H3A H -1.7675 -1.2823 -0.3577 0.066 Uiso 1 1 calc R
H3B H -1.8189 -1.2530 -0.4385 0.066 Uiso 1 1 calc R

loop_
_atom_site_aniso_label
_atom_site_aniso_U_11
_atom_site_aniso_U_22
_atom_site_aniso_U_33
_atom_site_aniso_U_23
_atom_site_aniso_U_13
_atom_site_aniso_U_12
O1 0.0318(6) 0.0404(5) 0.0337(5) -0.0021(4) 0.0026(4) -0.0093(5)
O2 0.0436(6) 0.0419(6) 0.0286(5) 0.0044(4) 0.0028(4) 0.0054(5)
O3 0.0445(7) 0.0543(7) 0.0431(6) 0.0113(5) 0.0020(5) 0.0201(6)
N1 0.0282(7) 0.0291(6) 0.0514(8) -0.0023(5) -0.0039(5) 0.0029(5)
C6 0.0310(8) 0.0253(6) 0.0363(7) 0.0000(6) 0.0001(6) 0.0042(5)
C7 0.0265(7) 0.0311(7) 0.0341(7) 0.0033(5) 0.0003(5) 0.0059(5)
C1 0.0398(9) 0.0293(7) 0.0542(10) -0.0051(6) -0.0058(7) 0.0015(6)
C19 0.0257(6) 0.0290(6) 0.0311(7) 0.0012(5) 0.0008(5) -0.0017(6)
C13 0.0291(7) 0.0286(6) 0.0302(7) 0.0004(5) -0.0035(5) 0.0018(5)
C5 0.0253(7) 0.0297(7) 0.0328(7) 0.0021(5) 0.0010(5) 0.0005(5)
C11 0.0262(7) 0.0262(6) 0.0295(6) 0.0022(5) 0.0017(5) 0.0024(5)
C17 0.0286(7) 0.0292(6) 0.0267(6) -0.0001(5) 0.0016(5) -0.0004(6)
C14 0.0370(8) 0.0366(7) 0.0251(6) -0.0008(5) -0.0007(6) 0.0017(6)
C15 0.0347(8) 0.0326(7) 0.0294(7) 0.0026(5) 0.0059(5) -0.0009(6)
C8 0.0252(7) 0.0290(6) 0.0296(6) 0.0030(5) 0.0020(5) 0.0008(6)
C10 0.0266(7) 0.0284(7) 0.0510(9) 0.0051(6) -0.0031(6) 0.0039(6)
C12 0.0265(7) 0.0244(6) 0.0286(6) 0.0016(5) 0.0007(5) 0.0033(5)
C16 0.0273(7) 0.0260(6) 0.0307(7) -0.0002(5) 0.0009(5) -0.0001(5)
C20 0.0574(11) 0.0471(9) 0.0313(8) 0.0094(6) -0.0048(7) -0.0064(8)
C4 0.0286(8) 0.0334(7) 0.0559(10) 0.0027(7) -0.0040(7) 0.0021(6)
C9 0.0298(7) 0.0251(6) 0.0473(8) 0.0054(6) 0.0001(6) 0.0026(6)
C18 0.0403(9) 0.0530(9) 0.0371(8) -0.0053(7) -0.0022(7) -0.0157(7)
C2 0.0490(11) 0.0395(9) 0.0843(14) -0.0034(9) -0.0153(10) -0.0037(8)
C3 0.0361(9) 0.0435(9) 0.0861(14) -0.0040(10) -0.0031(9) -0.0057(8)

loop_
_atom_type_symbol
_atom_type_description
_atom_type_scat_dispersion_real
_atom_type_scat_dispersion_imag
_atom_type_scat_source
C C 0.0181 0.0091 'International Tables Vol C Tables 4.2.6.8 and 6.1.1.4'
H H 0.0000 0.0000 'International Tables Vol C Tables 4.2.6.8 and 6.1.1.4'
N N 0.0311 0.0180 'International Tables Vol C Tables 4.2.6.8 and 6.1.1.4'
O O 0.0492 0.0322 'International Tables Vol C Tables 4.2.6.8 and 6.1.1.4'

loop_
_geom_angle_atom_site_label_1
_geom_angle_atom_site_label_2
_geom_angle_atom_site_label_3
_geom_angle
C16 O1 C18 117.37(12)
C19 O2 C20 116.58(13)
C5 N1 C1 122.42(13)
C5 N1 C4 122.60(12)
C1 N1 C4 111.78(13)
C7 C6 C5 121.02(13)
C7 C6 H6 119.5
C5 C6 H6 119.5
C6 C7 C8 121.64(13)
C6 C7 H7 119.2
C8 C7 H7 119.2
N1 C1 C2 103.70(14)
N1 C1 H1A 111.0
C2 C1 H1A 111.0
N1 C1 H1B 111.0
C2 C1 H1B 111.0
H1A C1 H1B 109.0
O3 C19 O2 123.48(13)
O3 C19 C11 126.39(14)
O2 C19 C11 110.07(12)
C12 C13 C14 120.00(14)
C12 C13 H13 120.0
C14 C13 H13 120.0
N1 C5 C6 121.57(13)
N1 C5 C10 121.22(13)
C6 C5 C10 117.21(13)
C19 C11 C8 109.16(11)
C19 C11 C12 112.58(12)
C8 C11 C12 114.52(11)
C19 C11 H11 106.7
C8 C11 H11 106.7
C12 C11 H11 106.7
C16 C17 C12 119.95(13)
C16 C17 H17 120.0
C12 C17 H17 120.0
C15 C14 C13 120.79(14)
C15 C14 H14 119.6
C13 C14 H14 119.6
C14 C15 C16 119.69(13)
C14 C15 H15 120.2
C16 C15 H15 120.2
C9 C8 C7 117.27(13)
C9 C8 C11 120.23(12)
C7 C8 C11 122.45(13)
C9 C10 C5 120.63(14)
C9 C10 H10 119.7
C5 C10 H10 119.7
C13 C12 C17 119.43(13)
C13 C12 C11 121.38(13)
C17 C12 C11 118.87(12)
O1 C16 C17 124.15(13)
O1 C16 C15 115.73(12)
C17 C16 C15 120.12(13)
O2 C20 H20A 109.5
O2 C20 H20B 109.5
H20A C20 H20B 109.5
O2 C20 H20C 109.5
H20A C20 H20C 109.5
H20B C20 H20C 109.5
N1 C4 C3 104.21(13)
N1 C4 H4A 110.9
C3 C4 H4A 110.9
N1 C4 H4B 110.9
C3 C4 H4B 110.9
H4A C4 H4B 108.9
C10 C9 C8 122.08(13)
C10 C9 H9 119.0
C8 C9 H9 119.0
O1 C18 H18A 109.5
O1 C18 H18B 109.5
H18A C18 H18B 109.5
O1 C18 H18C 109.5
H18A C18 H18C 109.5
H18B C18 H18C 109.5
C3 C2 C1 104.38(15)
C3 C2 H2A 110.9
C1 C2 H2A 110.9
C3 C2 H2B 110.9
C1 C2 H2B 110.9
H2A C2 H2B 108.9
C2 C3 C4 105.64(16)
C2 C3 H3A 110.6
C4 C3 H3A 110.6
C2 C3 H3B 110.6
C4 C3 H3B 110.6
H3A C3 H3B 108.7

loop_
_geom_bond_atom_site_label_1
_geom_bond_atom_site_label_2
_geom_bond_distance
O1 C16 1.3688(18)
O1 C18 1.427(2)
O2 C19 1.3438(19)
O2 C20 1.4399(19)
O3 C19 1.2001(19)
N1 C5 1.373(2)
N1 C1 1.455(2)
N1 C4 1.459(2)
C6 C7 1.383(2)
C6 C5 1.408(2)
C6 H6 0.9300
C7 C8 1.396(2)
C7 H7 0.9300
C1 C2 1.515(3)
C1 H1A 0.9700
C1 H1B 0.9700
C19 C11 1.517(2)
C13 C12 1.387(2)
C13 C14 1.393(2)
C13 H13 0.9300
C5 C10 1.409(2)
C11 C8 1.519(2)
C11 C12 1.5264(19)
C11 H11 0.9800
C17 C16 1.391(2)
C17 C12 1.401(2)
C17 H17 0.9300
C14 C15 1.375(2)
C14 H14 0.9300
C15 C16 1.393(2)
C15 H15 0.9300
C8 C9 1.391(2)
C10 C9 1.384(2)
C10 H10 0.9300
C20 H20A 0.9600
C20 H20B 0.9600
C20 H20C 0.9600
C4 C3 1.508(3)
C4 H4A 0.9700
C4 H4B 0.9700
C9 H9 0.9300
C18 H18A 0.9600
C18 H18B 0.9600
C18 H18C 0.9600
C2 C3 1.490(3)
C2 H2A 0.9700
C2 H2B 0.9700
C3 H3A 0.9700
C3 H3B 0.9700
